data_4062649
_journal_name_full Organometallics
_journal_paper_doi 10.1021/om034396+
_journal_year 2004
_chemical_formula_sum 'C29 H83 Na O4 Si11'
_chemical_formula_weight 827.93
_space_group_IT_number 33
_symmetry_cell_setting orthorhombic
_symmetry_space_group_name_Hall 'P 2c -2n'
_symmetry_space_group_name_H-M 'P n a 21'
_cell_angle_alpha 90.00
_cell_angle_beta 90.00
_cell_angle_gamma 90.00
_cell_formula_units_Z 4
_cell_length_a 12.984(3)
_cell_length_b 18.681(4)
_cell_length_c 22.816(5)
_cell_measurement_temperature 213(2)
_cell_volume 5534.3(19)
_diffrn_ambient_temperature 213(2)
_exptl_crystal_density_diffrn 0.994
_cod_database_code 4062649

loop_
_symmetry_equiv_pos_as_xyz
'x, y, z'
'-x, -y, z+1/2'
'x+1/2, -y+1/2, z'
'-x+1/2, y+1/2, z+1/2'

loop_
_atom_site_label
_atom_site_type_symbol
_atom_site_fract_x
_atom_site_fract_y
_atom_site_fract_z
_atom_site_U_iso_or_equiv
_atom_site_adp_type
_atom_site_occupancy
_atom_site_symmetry_multiplicity
_atom_site_calc_flag
_atom_site_refinement_flags
_atom_site_disorder_assembly
_atom_site_disorder_group
Na1 Na 0.64476(18) 0.49385(14) 0.45735(11) 0.0491(6) Uani 1 1 d . . .
Si1 Si 0.81957(17) 0.44708(11) 0.34871(10) 0.0631(6) Uani 1 1 d . . .
Si2 Si 0.76045(17) 0.45199(11) 0.25056(11) 0.0662(6) Uani 1 1 d . . .
Si3 Si 0.85717(15) 0.55989(11) 0.24004(11) 0.0611(5) Uani 1 1 d . . .
Si4 Si 0.95990(17) 0.52128(11) 0.32111(10) 0.0619(6) Uani 1 1 d . . .
Si5 Si 0.8678(2) 0.33264(13) 0.37930(13) 0.0828(7) Uani 1 1 d . . .
Si6 Si 0.5788(2) 0.46507(19) 0.24486(15) 0.1061(11) Uani 1 1 d . . .
Si7 Si 0.7899(3) 0.36002(16) 0.18060(14) 0.1019(10) Uani 1 1 d . . .
Si8 Si 0.9253(2) 0.58737(15) 0.14698(12) 0.0851(8) Uani 1 1 d . . .
Si9 Si 0.7748(3) 0.66765(16) 0.2648(2) 0.1270(14) Uani 1 1 d . . .
Si10 Si 0.9949(3) 0.59561(17) 0.40282(14) 0.1110(11) Uani 1 1 d . . .
Si11 Si 1.12729(19) 0.48633(15) 0.29444(14) 0.0847(8) Uani 1 1 d . . .
O1 O 0.6508(8) 0.3940(6) 0.5477(5) 0.158(4) Uani 1 1 d . . .
O2 O 0.4805(12) 0.4004(13) 0.4765(5) 0.220(9) Uani 1 1 d . . .
O3 O 0.6745(9) 0.5999(6) 0.5395(4) 0.149(3) Uani 1 1 d . . .
O4 O 0.5051(9) 0.6061(6) 0.4683(6) 0.162(4) Uani 1 1 d . . .
C1 C 0.9398(12) 0.3371(6) 0.4488(6) 0.138(5) Uani 1 1 d . . .
H20A H 0.9602 0.2897 0.4603 0.206 Uiso 1 1 calc R . .
H20B H 0.8969 0.3576 0.4786 0.206 Uiso 1 1 calc R . .
H20C H 1.0000 0.3663 0.4436 0.206 Uiso 1 1 calc R . .
C2 C 0.9534(10) 0.2743(6) 0.3336(6) 0.135(5) Uani 1 1 d . . .
H18A H 1.0134 0.3008 0.3221 0.203 Uiso 1 1 calc R . .
H18B H 0.9167 0.2590 0.2993 0.203 Uiso 1 1 calc R . .
H18C H 0.9738 0.2332 0.3560 0.203 Uiso 1 1 calc R . .
C3 C 0.7457(9) 0.2808(6) 0.3939(7) 0.150(6) Uani 1 1 d . . .
H19A H 0.7065 0.2771 0.3584 0.225 Uiso 1 1 calc R . .
H19B H 0.7057 0.3053 0.4231 0.225 Uiso 1 1 calc R . .
H19C H 0.7628 0.2338 0.4078 0.225 Uiso 1 1 calc R . .
C4 C 0.5272(10) 0.4825(13) 0.3193(8) 0.208(9) Uani 1 1 d . . .
H4A H 0.4558 0.4954 0.3165 0.312 Uiso 1 1 calc R . .
H4B H 0.5651 0.5208 0.3371 0.312 Uiso 1 1 calc R . .
H4C H 0.5340 0.4401 0.3427 0.312 Uiso 1 1 calc R . .
C5 C 0.5368(11) 0.5358(9) 0.1925(9) 0.175(7) Uani 1 1 d . . .
H21A H 0.4648 0.5302 0.1842 0.263 Uiso 1 1 calc R . .
H21B H 0.5755 0.5316 0.1568 0.263 Uiso 1 1 calc R . .
H21C H 0.5486 0.5821 0.2095 0.263 Uiso 1 1 calc R . .
C6 C 0.5087(10) 0.3815(9) 0.2208(7) 0.167(7) Uani 1 1 d . . .
H22A H 0.4375 0.3850 0.2317 0.251 Uiso 1 1 calc R . .
H22B H 0.5390 0.3405 0.2395 0.251 Uiso 1 1 calc R . .
H22C H 0.5141 0.3765 0.1791 0.251 Uiso 1 1 calc R . .
C7 C 0.7306(13) 0.3847(8) 0.1077(5) 0.157(6) Uani 1 1 d . . .
H24A H 0.7403 0.3462 0.0804 0.235 Uiso 1 1 calc R . .
H24B H 0.7630 0.4272 0.0928 0.235 Uiso 1 1 calc R . .
H24C H 0.6582 0.3934 0.1128 0.235 Uiso 1 1 calc R . .
C8 C 0.7283(13) 0.2756(6) 0.2092(8) 0.174(7) Uani 1 1 d . . .
H23A H 0.6728 0.2619 0.1838 0.262 Uiso 1 1 calc R . .
H23B H 0.7022 0.2840 0.2479 0.262 Uiso 1 1 calc R . .
H23C H 0.7787 0.2380 0.2103 0.262 Uiso 1 1 calc R . .
C9 C 0.9267(9) 0.3338(7) 0.1646(6) 0.137(5) Uani 1 1 d . . .
H25A H 0.9279 0.3002 0.1328 0.205 Uiso 1 1 calc R . .
H25B H 0.9565 0.3122 0.1988 0.205 Uiso 1 1 calc R . .
H25C H 0.9655 0.3756 0.1541 0.205 Uiso 1 1 calc R . .
C10 C 1.0236(10) 0.5210(7) 0.1197(5) 0.131(5) Uani 1 1 d . . .
H1A H 1.0671 0.5436 0.0911 0.196 Uiso 1 1 calc R . .
H1B H 0.9890 0.4810 0.1021 0.196 Uiso 1 1 calc R . .
H1C H 1.0648 0.5046 0.1519 0.196 Uiso 1 1 calc R . .
C11 C 0.8130(10) 0.5909(10) 0.0930(7) 0.171(8) Uani 1 1 d . . .
H27A H 0.7802 0.6368 0.0954 0.256 Uiso 1 1 calc R . .
H27B H 0.7642 0.5541 0.1026 0.256 Uiso 1 1 calc R . .
H27C H 0.8382 0.5835 0.0539 0.256 Uiso 1 1 calc R . .
C12 C 0.9913(10) 0.6760(6) 0.1470(6) 0.128(4) Uani 1 1 d . . .
H2A H 1.0533 0.6730 0.1697 0.192 Uiso 1 1 calc R . .
H2B H 0.9465 0.7114 0.1637 0.192 Uiso 1 1 calc R . .
H2C H 1.0080 0.6892 0.1074 0.192 Uiso 1 1 calc R . .
C13 C 0.6999(13) 0.7100(9) 0.2031(10) 0.225(11) Uani 1 1 d . . .
H13A H 0.6684 0.7534 0.2167 0.338 Uiso 1 1 calc R . .
H13B H 0.6476 0.6775 0.1900 0.338 Uiso 1 1 calc R . .
H13C H 0.7457 0.7207 0.1713 0.338 Uiso 1 1 calc R . .
C14 C 0.8761(11) 0.7359(6) 0.2829(8) 0.167(7) Uani 1 1 d . . .
H12A H 0.8976 0.7596 0.2476 0.251 Uiso 1 1 calc R . .
H12B H 0.9341 0.7125 0.3006 0.251 Uiso 1 1 calc R . .
H12C H 0.8483 0.7705 0.3097 0.251 Uiso 1 1 calc R . .
C15 C 0.6778(12) 0.6573(8) 0.3248(9) 0.205(10) Uani 1 1 d . . .
H6A H 0.6828 0.6101 0.3411 0.308 Uiso 1 1 calc R . .
H6B H 0.6099 0.6646 0.3093 0.308 Uiso 1 1 calc R . .
H6C H 0.6910 0.6921 0.3549 0.308 Uiso 1 1 calc R . .
C16 C 0.8803(14) 0.6500(8) 0.4311(6) 0.168(7) Uani 1 1 d . . .
H16A H 0.8399 0.6210 0.4571 0.251 Uiso 1 1 calc R . .
H16B H 0.8386 0.6650 0.3987 0.251 Uiso 1 1 calc R . .
H16C H 0.9050 0.6913 0.4518 0.251 Uiso 1 1 calc R . .
C17 C 1.1053(14) 0.6597(8) 0.3918(7) 0.181(7) Uani 1 1 d . . .
H14A H 1.1448 0.6629 0.4273 0.271 Uiso 1 1 calc R . .
H14B H 1.0789 0.7062 0.3819 0.271 Uiso 1 1 calc R . .
H14C H 1.1485 0.6427 0.3606 0.271 Uiso 1 1 calc R . .
C18 C 1.031(2) 0.5379(8) 0.4657(8) 0.260(15) Uani 1 1 d . . .
H15A H 1.0782 0.5016 0.4526 0.390 Uiso 1 1 calc R . .
H15B H 0.9706 0.5158 0.4815 0.390 Uiso 1 1 calc R . .
H15C H 1.0637 0.5666 0.4953 0.390 Uiso 1 1 calc R . .
C19 C 1.1984(8) 0.5647(7) 0.2589(6) 0.128(4) Uani 1 1 d . . .
H17A H 1.2299 0.5935 0.2888 0.192 Uiso 1 1 calc R . .
H17B H 1.1505 0.5933 0.2371 0.192 Uiso 1 1 calc R . .
H17C H 1.2506 0.5467 0.2330 0.192 Uiso 1 1 calc R . .
C20 C 1.2025(10) 0.4573(10) 0.3633(7) 0.175(7) Uani 1 1 d . . .
H20D H 1.2743 0.4530 0.3539 0.262 Uiso 1 1 calc R . .
H20E H 1.1770 0.4119 0.3767 0.262 Uiso 1 1 calc R . .
H20F H 1.1936 0.4924 0.3936 0.262 Uiso 1 1 calc R . .
C21 C 1.1388(9) 0.4096(6) 0.2422(6) 0.131(4) Uani 1 1 d . . .
H5A H 1.2044 0.4117 0.2228 0.197 Uiso 1 1 calc R . .
H5B H 1.0848 0.4124 0.2136 0.197 Uiso 1 1 calc R . .
H5C H 1.1332 0.3653 0.2633 0.197 Uiso 1 1 calc R . .
C22 C 0.7323(15) 0.3727(13) 0.5831(10) 0.243(12) Uani 1 1 d . . .
H30A H 0.7500 0.4108 0.6094 0.364 Uiso 1 1 calc R . .
H30B H 0.7907 0.3613 0.5590 0.364 Uiso 1 1 calc R . .
H30C H 0.7125 0.3312 0.6052 0.364 Uiso 1 1 calc R . .
C23 C 0.564(3) 0.3492(13) 0.5547(13) 0.302(17) Uani 1 1 d . . .
H11A H 0.5489 0.3419 0.5960 0.363 Uiso 1 1 calc R . .
H11B H 0.5753 0.3030 0.5365 0.363 Uiso 1 1 calc R . .
C24 C 0.473(2) 0.389(2) 0.5244(17) 0.34(3) Uani 1 1 d . . .
H28A H 0.4114 0.3607 0.5302 0.405 Uiso 1 1 calc R . .
H28B H 0.4631 0.4340 0.5446 0.405 Uiso 1 1 calc R . .
C25 C 0.3818(16) 0.429(2) 0.4669(14) 0.47(3) Uani 1 1 d . . .
H10A H 0.3311 0.3984 0.4844 0.711 Uiso 1 1 calc R . .
H10B H 0.3693 0.4326 0.4255 0.711 Uiso 1 1 calc R . .
H10C H 0.3777 0.4758 0.4842 0.711 Uiso 1 1 calc R . .
C26 C 0.7448(16) 0.5930(12) 0.5868(9) 0.213(9) Uani 1 1 d . . .
H29A H 0.8005 0.6261 0.5817 0.320 Uiso 1 1 calc R . .
H29B H 0.7713 0.5450 0.5878 0.320 Uiso 1 1 calc R . .
H29C H 0.7099 0.6031 0.6230 0.320 Uiso 1 1 calc R . .
C27 C 0.604(2) 0.6470(14) 0.5492(11) 0.253(14) Uani 1 1 d . . .
H26A H 0.6377 0.6927 0.5555 0.304 Uiso 1 1 calc R . .
H26B H 0.5697 0.6344 0.5856 0.304 Uiso 1 1 calc R . .
C28 C 0.5216(15) 0.6575(11) 0.5026(9) 0.168(7) Uani 1 1 d . . .
H9A H 0.4574 0.6690 0.5222 0.201 Uiso 1 1 calc R . .
H9B H 0.5406 0.6988 0.4792 0.201 Uiso 1 1 calc R . .
C29 C 0.4253(13) 0.6259(10) 0.4252(9) 0.193(8) Uani 1 1 d . . .
H8A H 0.4460 0.6684 0.4048 0.289 Uiso 1 1 calc R . .
H8B H 0.3614 0.6345 0.4452 0.289 Uiso 1 1 calc R . .
H8C H 0.4165 0.5875 0.3976 0.289 Uiso 1 1 calc R . .

loop_
_atom_site_aniso_label
_atom_site_aniso_U_11
_atom_site_aniso_U_22
_atom_site_aniso_U_33
_atom_site_aniso_U_23
_atom_site_aniso_U_13
_atom_site_aniso_U_12
Na1 0.0345(13) 0.0768(16) 0.0360(13) 0.0060(12) 0.0064(11) 0.0145(12)
Si1 0.0612(13) 0.0599(12) 0.0683(14) 0.0064(11) 0.0031(11) -0.0054(10)
Si2 0.0589(13) 0.0707(13) 0.0690(15) 0.0060(12) -0.0075(12) -0.0102(10)
Si3 0.0530(12) 0.0560(11) 0.0742(14) 0.0089(11) -0.0019(12) 0.0018(9)
Si4 0.0585(13) 0.0616(12) 0.0656(13) 0.0011(11) -0.0029(11) -0.0069(10)
Si5 0.0883(18) 0.0699(15) 0.0903(18) 0.0177(13) -0.0065(15) -0.0031(13)
Si6 0.0612(16) 0.162(3) 0.095(2) 0.038(2) -0.0142(16) -0.0256(16)
Si7 0.121(3) 0.0898(19) 0.095(2) -0.0152(16) -0.0181(18) -0.0314(17)
Si8 0.0740(17) 0.1053(19) 0.0758(17) 0.0254(15) -0.0129(13) -0.0226(14)
Si9 0.111(3) 0.0737(18) 0.197(4) 0.011(2) 0.014(2) 0.0361(17)
Si10 0.151(3) 0.100(2) 0.081(2) -0.0144(16) 0.0056(19) -0.055(2)
Si11 0.0509(14) 0.1012(18) 0.102(2) 0.0256(16) -0.0035(13) 0.0038(13)
O1 0.149(8) 0.156(8) 0.170(9) 0.056(7) -0.014(7) -0.022(7)
O2 0.123(10) 0.43(3) 0.109(9) 0.013(12) 0.015(8) -0.044(12)
O3 0.167(9) 0.154(8) 0.125(7) -0.025(6) -0.025(7) 0.040(7)
O4 0.139(8) 0.162(9) 0.184(11) -0.023(8) -0.005(8) 0.067(7)
C1 0.186(13) 0.105(8) 0.122(10) 0.024(7) -0.062(9) -0.009(8)
C2 0.156(12) 0.099(7) 0.151(12) 0.016(7) 0.020(9) 0.061(8)
C3 0.114(9) 0.106(9) 0.230(17) 0.056(10) -0.001(10) -0.047(7)
C4 0.067(8) 0.42(3) 0.142(13) 0.018(16) 0.003(8) -0.030(13)
C5 0.095(10) 0.211(16) 0.220(18) 0.074(14) -0.025(11) 0.042(10)
C6 0.106(10) 0.230(17) 0.166(14) 0.049(11) -0.037(9) -0.090(11)
C7 0.199(15) 0.177(13) 0.094(9) -0.033(9) -0.044(9) -0.056(11)
C8 0.219(16) 0.083(8) 0.220(17) 0.000(9) -0.050(13) -0.079(10)
C9 0.122(10) 0.135(10) 0.152(12) -0.042(9) 0.008(9) 0.016(8)
C10 0.176(13) 0.148(11) 0.069(7) -0.004(7) 0.040(8) -0.010(9)
C11 0.121(10) 0.257(19) 0.134(11) 0.106(12) -0.074(9) -0.079(11)
C12 0.122(9) 0.138(9) 0.124(10) 0.047(8) -0.002(8) -0.042(8)
C13 0.191(17) 0.137(13) 0.35(3) 0.045(15) -0.109(19) 0.060(12)
C14 0.170(15) 0.073(7) 0.259(19) -0.036(9) 0.031(13) -0.008(8)
C15 0.145(13) 0.127(11) 0.34(3) -0.014(13) 0.125(16) 0.031(9)
C16 0.244(18) 0.139(11) 0.120(11) -0.057(9) 0.064(11) -0.023(11)
C17 0.231(17) 0.165(13) 0.146(13) -0.016(10) -0.006(12) -0.134(13)
C18 0.54(4) 0.142(13) 0.102(11) 0.028(10) -0.097(18) -0.14(2)
C19 0.077(7) 0.160(11) 0.147(11) 0.046(9) 0.011(7) -0.025(7)
C20 0.102(9) 0.28(2) 0.144(13) 0.090(13) -0.051(9) 0.016(10)
C21 0.123(10) 0.126(9) 0.145(11) -0.015(9) 0.004(10) 0.026(7)
C22 0.162(17) 0.33(3) 0.24(2) 0.15(2) -0.086(16) 0.001(18)
C23 0.41(4) 0.22(2) 0.28(3) 0.10(2) 0.07(3) -0.17(3)
C24 0.15(2) 0.55(7) 0.31(5) -0.09(5) -0.07(3) 0.04(3)
C25 0.110(15) 0.92(8) 0.39(4) 0.47(5) -0.13(2) -0.15(3)
C26 0.197(19) 0.29(3) 0.157(16) -0.036(16) -0.057(16) 0.061(18)
C27 0.23(2) 0.28(3) 0.25(3) -0.10(2) -0.04(2) 0.14(2)
C28 0.148(15) 0.174(17) 0.182(19) -0.005(15) 0.018(13) 0.032(13)
C29 0.138(13) 0.203(18) 0.24(2) -0.001(15) -0.009(13) 0.077(13)

loop_
_geom_bond_atom_site_label_1
_geom_bond_atom_site_label_2
_geom_bond_distance
_geom_bond_site_symmetry_2
_geom_bond_publ_flag
Na1 O3 2.754(10) . ?
Na1 O1 2.781(10) . ?
Na1 O4 2.783(10) . ?
Na1 O2 2.790(17) . ?
Na1 Si1 3.473(3) . ?
Si1 Si5 2.334(3) . ?
Si1 Si2 2.369(3) . ?
Si1 Si4 2.374(3) . ?
Si2 Si6 2.375(4) . ?
Si2 Si7 2.376(4) . ?
Si2 Si3 2.387(3) . ?
Si3 Si9 2.349(4) . ?
Si3 Si8 2.357(4) . ?
Si3 Si4 2.392(3) . ?
Si4 Si11 2.350(3) . ?
Si4 Si10 2.369(4) . ?
Si5 C1 1.843(12) . ?
Si5 C2 1.874(11) . ?
Si5 C3 1.887(11) . ?
Si6 C4 1.854(18) . ?
Si6 C5 1.863(14) . ?
Si6 C6 1.888(15) . ?
Si7 C9 1.877(12) . ?
Si7 C8 1.884(12) . ?
Si7 C7 1.890(13) . ?
Si8 C12 1.864(11) . ?
Si8 C10 1.886(13) . ?
Si8 C11 1.910(11) . ?
Si9 C15 1.870(15) . ?
Si9 C14 1.878(13) . ?
Si9 C13 1.883(16) . ?
Si10 C18 1.855(17) . ?
Si10 C17 1.885(13) . ?
Si10 C16 1.914(16) . ?
Si11 C21 1.870(13) . ?
Si11 C19 1.912(11) . ?
Si11 C20 1.927(12) . ?
O1 C22 1.389(17) . ?
O1 C23 1.42(2) . ?
O2 C24 1.12(4) . ?
O2 C25 1.41(3) . ?
O3 C27 1.289(18) . ?
O3 C26 1.421(18) . ?
O4 C28 1.258(19) . ?
O4 C29 1.475(19) . ?
C23 C24 1.55(4) . ?
C27 C28 1.52(3) . ?
